data_4082025
loop_
_publ_author_name
'Liu, Yanpin'
'Chen, Chaohuang'
'Li, Huaifeng'
'Huang, Kuo-Wei'
'Tan, Jianwei'
'Weng, Zhiqiang'

_publ_section_title
;
 Efficient SN2 Fluorination of Primary and Secondary Alkyl Bromides by
 Copper(I) Fluoride Complexes
;
_journal_issue 21
_journal_name_full Organometallics
_journal_page_first 6587
_journal_paper_doi 10.1021/om4008967
_journal_volume 32
_journal_year 2013
_chemical_formula_sum 'C28 H27 Cu F2 N4 O'
_chemical_formula_weight 537.08
_chemical_name_systematic
; 
 ? 
;
_space_group_IT_number 15
_symmetry_cell_setting monoclinic
_symmetry_space_group_name_Hall '-C 2yc'
_symmetry_space_group_name_H-M 'C 1 2/c 1'
_atom_sites_solution_hydrogens geom
_atom_sites_solution_primary direct
_atom_sites_solution_secondary difmap
_audit_creation_method SHELXL-97
_cell_angle_alpha 90.00
_cell_angle_beta 114.352(2)
_cell_angle_gamma 90.00
_cell_formula_units_Z 4
_cell_length_a 18.2092(13)
_cell_length_b 11.3656(8)
_cell_length_c 12.8405(9)
_cell_measurement_reflns_used 2688
_cell_measurement_temperature 223(2)
_cell_measurement_theta_max 25.27
_cell_measurement_theta_min 2.17
_cell_volume 2421.0(3)
_computing_cell_refinement 'Bruker SMART'
_computing_data_collection 'Bruker SMART'
_computing_data_reduction 'Bruker SAINT'
_computing_molecular_graphics 'Bruker SHELXTL'
_computing_publication_material 'Bruker SHELXTL'
_computing_structure_refinement 'SHELXL-97 (Sheldrick, 1997)'
_computing_structure_solution 'SHELXS-97 (Sheldrick, 1990)'
_diffrn_ambient_temperature 223(2)
_diffrn_measured_fraction_theta_full 0.997
_diffrn_measured_fraction_theta_max 0.997
_diffrn_measurement_device_type 'CCD area detector'
_diffrn_measurement_method 'phi and omega scans'
_diffrn_radiation_monochromator graphite
_diffrn_radiation_source 'fine-focus sealed tube'
_diffrn_radiation_type MoK\a
_diffrn_radiation_wavelength 0.71073
_diffrn_reflns_av_R_equivalents 0.0319
_diffrn_reflns_av_sigmaI/netI 0.0363
_diffrn_reflns_limit_h_max 20
_diffrn_reflns_limit_h_min -23
_diffrn_reflns_limit_k_max 14
_diffrn_reflns_limit_k_min -14
_diffrn_reflns_limit_l_max 16
_diffrn_reflns_limit_l_min -16
_diffrn_reflns_number 8433
_diffrn_reflns_theta_full 27.50
_diffrn_reflns_theta_max 27.50
_diffrn_reflns_theta_min 2.17
_exptl_absorpt_coefficient_mu 0.947
_exptl_absorpt_correction_T_max 0.9112
_exptl_absorpt_correction_T_min 0.6752
_exptl_absorpt_correction_type multi-scan
_exptl_absorpt_process_details 'Sadabs, (Sheldrick 2001)'
_exptl_crystal_colour Red
_exptl_crystal_density_diffrn 1.473
_exptl_crystal_density_meas ?
_exptl_crystal_density_method 'not measured'
_exptl_crystal_description Block
_exptl_crystal_F_000 1112
_exptl_crystal_size_max 0.45
_exptl_crystal_size_mid 0.30
_exptl_crystal_size_min 0.10
_refine_diff_density_max 0.423
_refine_diff_density_min -0.287
_refine_diff_density_rms 0.067
_refine_ls_extinction_method none
_refine_ls_goodness_of_fit_ref 1.049
_refine_ls_hydrogen_treatment mixed
_refine_ls_matrix_type full
_refine_ls_number_parameters 188
_refine_ls_number_reflns 2776
_refine_ls_number_restraints 11
_refine_ls_restrained_S_all 1.054
_refine_ls_R_factor_all 0.0470
_refine_ls_R_factor_gt 0.0414
_refine_ls_shift/su_max 0.005
_refine_ls_shift/su_mean 0.000
_refine_ls_structure_factor_coef Fsqd
_refine_ls_weighting_details 'calc w=1/[\s^2^(Fo^2^)+(0.0659P)^2^+0.7067P] where P=(Fo^2^+2Fc^2^)/3'
_refine_ls_weighting_scheme calc
_refine_ls_wR_factor_gt 0.1072
_refine_ls_wR_factor_ref 0.1108
_reflns_number_gt 2453
_reflns_number_total 2776
_reflns_threshold_expression >2sigma(I)
_cod_data_source_file om4008967_si_004.cif
_cod_data_source_block 9188
_cod_depositor_comments
;
The following automatic conversions were performed:

'_symmetry_cell_setting' value 'Monoclinic' changed to 'monoclinic'
according to /home/saulius/struct/CIF-dictionaries/cif_core.dic
dictionary named 'cif_core.dic' version 2.4.2 from
2011-04-26.

'_exptl_absorpt_correction_type' value 'Multi-scan'
changed to 'multi-scan' according to
/home/saulius/struct/CIF-dictionaries/cif_core.dic dictionary named
'cif_core.dic' version 2.4.2 from 2011-04-26.

Automatic conversion script
Id: cif_fix_values 1891 2012-01-12 08:04:46Z andrius 

The following automatic conversions were performed:

'_exptl_crystal_density_meas' value 'Not Measured' was changed to '?'
- the value is perceived as not measured.

Automatic conversion script
Id: cif_fix_values 3008 2015-01-20 13:52:24Z robertas 
;
_cod_original_sg_symbol_H-M C2/c
_cod_database_code 4082025

loop_
_symmetry_equiv_pos_as_xyz
'x, y, z'
'-x, y, -z+1/2'
'x+1/2, y+1/2, z'
'-x+1/2, y+1/2, -z+1/2'
'-x, -y, -z'
'x, -y, z-1/2'
'-x+1/2, -y+1/2, -z'
'x+1/2, -y+1/2, z-1/2'

loop_
_atom_site_label
_atom_site_type_symbol
_atom_site_fract_x
_atom_site_fract_y
_atom_site_fract_z
_atom_site_U_iso_or_equiv
_atom_site_adp_type
_atom_site_occupancy
_atom_site_symmetry_multiplicity
_atom_site_calc_flag
_atom_site_refinement_flags
_atom_site_disorder_assembly
_atom_site_disorder_group
Cu1 Cu 0.0000 0.365135(12) 0.2500 0.03578(4) Uani 1 2 d S . .
N1 N 0.10149(3) 0.27899(5) 0.26163(5) 0.02994(16) Uani 1 1 d . . .
N2 N 0.08314(4) 0.46849(6) 0.37440(5) 0.03165(17) Uani 1 1 d . . .
C1 C 0.10937(5) 0.18069(7) 0.21000(6) 0.0358(2) Uani 1 1 d . . .
C2 C 0.18535(5) 0.13348(7) 0.23059(7) 0.0418(2) Uani 1 1 d . . .
H2 H 0.1890 0.0642 0.1945 0.050 Uiso 1 1 calc R . .
C3 C 0.25394(5) 0.18870(8) 0.30331(7) 0.0411(2) Uani 1 1 d . . .
H3 H 0.3043 0.1588 0.3149 0.049 Uiso 1 1 calc R . .
C4 C 0.24770(4) 0.29151(7) 0.36068(6) 0.0346(2) Uani 1 1 d . . .
C5 C 0.31591(5) 0.35364(8) 0.44029(7) 0.0407(2) Uani 1 1 d . . .
H5 H 0.3674 0.3267 0.4547 0.049 Uiso 1 1 calc R . .
C6 C 0.30742(5) 0.45053(8) 0.49511(7) 0.0401(2) Uani 1 1 d . . .
H6 H 0.3529 0.4891 0.5468 0.048 Uiso 1 1 calc R . .
C7 C 0.22862(4) 0.49425(7) 0.47403(6) 0.0345(2) Uani 1 1 d . . .
C8 C 0.21540(5) 0.59621(8) 0.52642(7) 0.0448(3) Uani 1 1 d . . .
H8 H 0.2587 0.6388 0.5782 0.054 Uiso 1 1 calc R . .
C9 C 0.13817(6) 0.63140(7) 0.49991(8) 0.0477(3) Uani 1 1 d . . .
H9 H 0.1290 0.6996 0.5328 0.057 Uiso 1 1 calc R . .
C10 C 0.07235(5) 0.56650(7) 0.42387(7) 0.0384(2) Uani 1 1 d . . .
C11 C 0.16004(4) 0.43433(6) 0.39671(6) 0.02980(19) Uani 1 1 d . . .
C12 C 0.16981(4) 0.33176(7) 0.33774(6) 0.02898(19) Uani 1 1 d . . .
C13 C 0.03438(6) 0.12327(7) 0.12616(8) 0.0480(3) Uani 1 1 d . . .
H13A H -0.0118 0.1682 0.1204 0.072 Uiso 1 1 calc R . .
H13B H 0.0304 0.0450 0.1516 0.072 Uiso 1 1 calc R . .
H13C H 0.0363 0.1197 0.0526 0.072 Uiso 1 1 calc R . .
C14 C -0.01244(6) 0.60387(8) 0.39590(8) 0.0494(3) Uani 1 1 d . . .
H14A H -0.0280 0.6638 0.3381 0.074 Uiso 1 1 calc R . .
H14B H -0.0160 0.6343 0.4634 0.074 Uiso 1 1 calc R . .
H14C H -0.0478 0.5374 0.3682 0.074 Uiso 1 1 calc R . .
F1 F 0.38427(3) 0.33598(13) 0.25066(4) 0.0837(5) Uani 0.50 1 d PD A -1
F2 F 0.46921(3) 0.36929(10) 0.16414(7) 0.0697(5) Uani 0.50 1 d PD B -1
H1F H 0.41285(2) 0.35182(18) 0.18467(4) 0.084 Uiso 0.50 1 d PD C -1
O1W O 0.60418(9) 0.35478(17) 0.28172(13) 0.0959(8) Uani 0.50 1 d PDU D -2
H1O H 0.57950(16) 0.3603(19) 0.3251(2) 0.115 Uiso 0.50 1 d PD E -2
H2O H 0.55929(19) 0.358(2) 0.2238(3) 0.115 Uiso 0.50 1 d PD F -2

loop_
_atom_site_aniso_label
_atom_site_aniso_U_11
_atom_site_aniso_U_22
_atom_site_aniso_U_33
_atom_site_aniso_U_23
_atom_site_aniso_U_13
_atom_site_aniso_U_12
Cu1 0.02357(5) 0.03593(7) 0.04202(6) 0.000 0.00768(5) 0.000
N1 0.0267(2) 0.0286(3) 0.0318(2) 0.0001(2) 0.0093(2) 0.0004(2)
N2 0.0305(2) 0.0305(3) 0.0326(3) 0.0004(2) 0.0117(2) 0.0007(2)
C1 0.0374(3) 0.0343(4) 0.0332(3) 0.0001(3) 0.0122(3) 0.0015(3)
C2 0.0452(4) 0.0381(4) 0.0424(4) -0.0030(3) 0.0184(3) 0.0088(3)
C3 0.0344(3) 0.0465(4) 0.0442(3) 0.0055(3) 0.0179(3) 0.0115(3)
C4 0.0288(3) 0.0394(4) 0.0350(3) 0.0051(3) 0.0125(2) 0.0015(3)
C5 0.0247(3) 0.0517(5) 0.0414(4) 0.0072(3) 0.0092(3) -0.0006(3)
C6 0.0288(3) 0.0475(4) 0.0369(3) 0.0047(3) 0.0063(3) -0.0082(3)
C7 0.0327(3) 0.0351(4) 0.0318(3) 0.0017(3) 0.0093(3) -0.0062(3)
C8 0.0457(4) 0.0416(4) 0.0406(4) -0.0081(3) 0.0112(3) -0.0109(4)
C9 0.0560(4) 0.0387(4) 0.0493(4) -0.0138(3) 0.0227(3) -0.0050(4)
C10 0.0437(3) 0.0324(4) 0.0404(3) -0.0007(3) 0.0185(3) 0.0023(3)
C11 0.0284(3) 0.0303(3) 0.0289(3) 0.0028(3) 0.0099(2) -0.0022(3)
C12 0.0259(3) 0.0310(3) 0.0287(3) 0.0037(3) 0.0099(2) 0.0001(3)
C13 0.0439(4) 0.0407(4) 0.0484(4) -0.0130(3) 0.0079(4) -0.0018(4)
C14 0.0485(4) 0.0437(4) 0.0579(4) -0.0005(4) 0.0237(3) 0.0123(4)
F1 0.0656(7) 0.0996(9) 0.0928(7) 0.0435(7) 0.0396(5) 0.0188(7)
F2 0.0574(6) 0.0699(8) 0.0811(7) 0.0147(6) 0.0278(5) 0.0026(6)
O1W 0.0623(11) 0.0869(12) 0.0993(14) -0.0235(10) -0.0060(10) -0.0008(9)

loop_
_atom_type_symbol
_atom_type_description
_atom_type_scat_dispersion_real
_atom_type_scat_dispersion_imag
_atom_type_scat_source
C C 0.0033 0.0016 'International Tables Vol C Tables 4.2.6.8 and 6.1.1.4'
H H 0.0000 0.0000 'International Tables Vol C Tables 4.2.6.8 and 6.1.1.4'
N N 0.0061 0.0033 'International Tables Vol C Tables 4.2.6.8 and 6.1.1.4'
F F 0.0171 0.0103 'International Tables Vol C Tables 4.2.6.8 and 6.1.1.4'
Cu Cu 0.3201 1.2651 'International Tables Vol C Tables 4.2.6.8 and 6.1.1.4'
O O 0.0106 0.0060 'International Tables Vol C Tables 4.2.6.8 and 6.1.1.4'

loop_
_geom_angle_atom_site_label_1
_geom_angle_atom_site_label_2
_geom_angle_atom_site_label_3
_geom_angle
_geom_angle_site_symmetry_1
_geom_angle_site_symmetry_3
N1 Cu1 N1 122.69(4) 2 .
N1 Cu1 N2 82.12(3) 2 2
N1 Cu1 N2 133.23(3) . 2
N1 Cu1 N2 133.23(3) 2 .
N1 Cu1 N2 82.12(3) . .
N2 Cu1 N2 110.33(3) 2 .
C1 N1 C12 118.06(7) . .
C1 N1 Cu1 130.05(5) . .
C12 N1 Cu1 111.85(5) . .
C10 N2 C11 118.46(6) . .
C10 N2 Cu1 129.79(5) . .
C11 N2 Cu1 111.32(5) . .
N1 C1 C2 121.67(7) . .
N1 C1 C13 117.97(7) . .
C2 C1 C13 120.34(8) . .
C3 C2 C1 120.38(8) . .
C2 C3 C4 119.34(8) . .
C12 C4 C3 116.95(6) . .
C12 C4 C5 119.69(8) . .
C3 C4 C5 123.36(8) . .
C6 C5 C4 121.60(8) . .
C5 C6 C7 120.31(7) . .
C11 C7 C8 117.21(7) . .
C11 C7 C6 119.49(7) . .
C8 C7 C6 123.30(7) . .
C9 C8 C7 118.92(7) . .
C8 C9 C10 121.11(9) . .
N2 C10 C9 121.21(8) . .
N2 C10 C14 117.53(7) . .
C9 C10 C14 121.26(8) . .
N2 C11 C7 123.01(7) . .
N2 C11 C12 117.27(6) . .
C7 C11 C12 119.72(7) . .
N1 C12 C4 123.52(7) . .
N1 C12 C11 117.31(7) . .
C4 C12 C11 119.17(6) . .

loop_
_geom_bond_atom_site_label_1
_geom_bond_atom_site_label_2
_geom_bond_distance
_geom_bond_site_symmetry_2
Cu1 N1 2.0418(7) 2
Cu1 N1 2.0418(7) .
Cu1 N2 2.0564(6) 2
Cu1 N2 2.0565(6) .
N1 C1 1.3366(11) .
N1 C12 1.3637(8) .
N2 C10 1.3364(11) .
N2 C11 1.3649(10) .
C1 C2 1.4037(13) .
C1 C13 1.4957(11) .
C2 C3 1.3653(11) .
C3 C4 1.4107(12) .
C4 C12 1.4011(11) .
C4 C5 1.4280(10) .
C5 C6 1.3497(13) .
C6 C7 1.4348(12) .
C7 C11 1.4093(9) .
C7 C8 1.4097(13) .
C8 C9 1.3632(14) .
C9 C10 1.4032(11) .
C10 C14 1.4953(13) .
C11 C12 1.4405(11) .
